data_7245624
loop_
_publ_author_name
'Wang, Hai-Xia'
'Li, Zhi-Hao'
'Li, Wan-Wan'
'Qu, Gui-Rong'
'Yang, Qi-Liang'
'Guo, Hai-Ming'

_publ_section_title
;
 Electrochemically driven oxidative C--H/N--H cross-coupling reactions of
 cyclic sulfamidate imines with primary anilines and secondary amines
;
_journal_issue 21
_journal_name_full 'Green Chemistry'
_journal_page_first 8377
_journal_page_last 8385
_journal_paper_doi 10.1039/D2GC03218J
_journal_volume 24
_journal_year 2022
_chemical_formula_moiety 'C15 H14 N2 O3 S'
_chemical_formula_sum 'C15 H14 N2 O3 S'
_chemical_formula_weight 302.34
_space_group_crystal_system monoclinic
_space_group_IT_number 14
_space_group_name_Hall '-P 2ybc'
_space_group_name_H-M_alt 'P 1 21/c 1'
_atom_sites_solution_hydrogens geom
_atom_sites_solution_primary dual
_audit_creation_date 2022-06-22
_audit_creation_method
;
Olex2 1.5
(compiled 2021.08.20 svn.r13c46975 for OlexSys, GUI svn.r6405)
;
_audit_update_record
;
2022-07-19 deposited with the CCDC.	2022-10-04 downloaded from the CCDC.
;
_cell_angle_alpha 90
_cell_angle_beta 101.306(2)
_cell_angle_gamma 90
_cell_formula_units_Z 4
_cell_length_a 9.8870(2)
_cell_length_b 7.8158(2)
_cell_length_c 18.9459(4)
_cell_measurement_reflns_used 3561
_cell_measurement_temperature 293(2)
_cell_measurement_theta_max 71.4210
_cell_measurement_theta_min 4.5630
_cell_volume 1435.63(6)
_computing_cell_refinement 'CrysAlisPro 1.171.40.42a (Rigaku OD, 2019)'
_computing_data_collection 'CrysAlisPro 1.171.40.42a (Rigaku OD, 2019)'
_computing_data_reduction 'CrysAlisPro 1.171.40.42a (Rigaku OD, 2019)'
_computing_molecular_graphics 'Olex2 1.5 (Dolomanov et al., 2009)'
_computing_publication_material 'Olex2 1.5 (Dolomanov et al., 2009)'
_computing_structure_refinement 'SHELXL 2018/3 (Sheldrick, 2015)'
_computing_structure_solution 'SHELXT 2018/2 (Sheldrick, 2018)'
_diffrn_ambient_temperature 293(2)
_diffrn_detector 'CCD plate'
_diffrn_detector_area_resol_mean 8.0521
_diffrn_detector_type EosS2
_diffrn_measured_fraction_theta_full 0.999
_diffrn_measured_fraction_theta_max 0.979
_diffrn_measurement_details
;
List of Runs (angles in degrees, time in seconds):

  # Type    Start    End  Width  t~exp~   \w     \q     \k     \f   Frames
#--------------------------------------------------------------------------
  1  \w    -56.00  34.00   1.00    2.07    --  -35.62  33.00  99.00   90
  2  \w   -105.00 -15.00   1.00    2.07    --  -35.62 -33.00 -58.00   90
  3  \w     15.00 100.00   1.00    2.07    --   35.62  33.00  99.00   85
  4  \w    143.00 169.00   1.00    8.28    --  107.12  33.00  99.00   26
  5  \w     97.00 140.00   1.00    8.28    --  107.12  33.00  99.00   43
  6  \w     54.00 119.00   1.00    8.28    --  107.12 -33.00 -58.00   65
  7  \w     74.00 105.00   1.00    2.07    --   35.62 178.00-120.00   31
  8  \w     22.00 103.00   1.00    2.07    --   35.62  57.00-150.00   81
  9  \w    -13.00  12.00   1.00    2.07    --   35.62 -33.00 -58.00   25
 10  \w     20.00 103.00   1.00    2.07    --   35.62  57.00 120.00   83
 11  \w     57.00  89.00   1.00    8.28    --  107.12 178.00   0.00   32
 12  \w    117.00 143.00   1.00    8.28    --  107.12 178.00   0.00   26
 13  \w     38.00  81.00   1.00    8.28    --  107.12 -95.00  60.00   43
 14  \w     93.00 176.00   1.00    8.28    --  107.12  30.00 150.00   83
 15  \w    102.00 177.00   1.00    8.28    --  107.12 111.00 -30.00   75
 16  \w     42.00  94.00   1.00    8.28    --  107.12 -95.00  90.00   52
 17  \w    101.00 127.00   1.00    8.28    --  107.12  61.00 -30.00   26
 18  \w    129.00 155.00   1.00    8.28    --  107.12  61.00 -30.00   26
 19  \w     37.00 102.00   1.00    8.28    --  107.12-111.00 -60.00   65
;
_diffrn_measurement_device 'four-circle diffractometer'
_diffrn_measurement_device_type 'SuperNova, Dual, Cu at home/near, EosS2'
_diffrn_measurement_method '\w scans'
_diffrn_orient_matrix_type 'CrysAlisPro convention (1999,Acta A55,543-557)'
_diffrn_orient_matrix_UB_11 0.1143044000
_diffrn_orient_matrix_UB_12 -0.0773124000
_diffrn_orient_matrix_UB_13 0.0582891000
_diffrn_orient_matrix_UB_21 0.0897348000
_diffrn_orient_matrix_UB_22 -0.0293182000
_diffrn_orient_matrix_UB_23 -0.0568385000
_diffrn_orient_matrix_UB_31 0.0641666000
_diffrn_orient_matrix_UB_32 0.1789106000
_diffrn_orient_matrix_UB_33 0.0158971000
_diffrn_radiation_monochromator mirror
_diffrn_radiation_probe x-ray
_diffrn_radiation_type 'Cu K\a'
_diffrn_radiation_wavelength 1.54184
_diffrn_reflns_av_R_equivalents 0.0266
_diffrn_reflns_av_unetI/netI 0.0320
_diffrn_reflns_Laue_measured_fraction_full 0.999
_diffrn_reflns_Laue_measured_fraction_max 0.979
_diffrn_reflns_limit_h_max 12
_diffrn_reflns_limit_h_min -11
_diffrn_reflns_limit_k_max 9
_diffrn_reflns_limit_k_min -5
_diffrn_reflns_limit_l_max 23
_diffrn_reflns_limit_l_min -22
_diffrn_reflns_number 6295
_diffrn_reflns_point_group_measured_fraction_full 0.999
_diffrn_reflns_point_group_measured_fraction_max 0.979
_diffrn_reflns_theta_full 67.684
_diffrn_reflns_theta_max 71.484
_diffrn_reflns_theta_min 4.561
_diffrn_source 'micro-focus sealed X-ray tube'
_diffrn_source_type 'SuperNova (Cu) X-ray Source'
_exptl_absorpt_coefficient_mu 2.114
_exptl_absorpt_correction_T_max 1.00000
_exptl_absorpt_correction_T_min 0.77261
_exptl_absorpt_correction_type multi-scan
_exptl_absorpt_process_details
;
CrysAlisPro 1.171.40.42a (Rigaku Oxford Diffraction, 2019)
Empirical absorption correction using spherical harmonics,
 implemented in SCALE3 ABSPACK scaling algorithm.
;
_exptl_crystal_colour colourless
_exptl_crystal_colour_primary colourless
_exptl_crystal_density_diffrn 1.399
_exptl_crystal_description block
_exptl_crystal_F_000 632
_exptl_crystal_size_max 0.3
_exptl_crystal_size_mid 0.2
_exptl_crystal_size_min 0.2
_refine_diff_density_max 0.286
_refine_diff_density_min -0.480
_refine_diff_density_rms 0.083
_refine_ls_extinction_method none
_refine_ls_goodness_of_fit_ref 1.061
_refine_ls_hydrogen_treatment constr
_refine_ls_matrix_type full
_refine_ls_number_parameters 191
_refine_ls_number_reflns 2745
_refine_ls_number_restraints 0
_refine_ls_restrained_S_all 1.061
_refine_ls_R_factor_all 0.0606
_refine_ls_R_factor_gt 0.0560
_refine_ls_shift/su_max 0.001
_refine_ls_shift/su_mean 0.000
_refine_ls_structure_factor_coef Fsqd
_refine_ls_weighting_details 'w=1/[\s^2^(Fo^2^)+(0.1139P)^2^+0.0645P] where P=(Fo^2^+2Fc^2^)/3'
_refine_ls_weighting_scheme calc
_refine_ls_wR_factor_gt 0.1512
_refine_ls_wR_factor_ref 0.1601
_reflns_Friedel_coverage 0.000
_reflns_number_gt 2421
_reflns_number_total 2745
_reflns_threshold_expression 'I > 2\s(I)'
_cod_data_source_file d2gc03218j2.cif
_cod_data_source_block lzh-20220311
_cod_depositor_comments 'Adding full bibliography for 7245620--7245625.cif.'
_cod_database_code 7245624
_shelx_shelxl_version_number 2018/3
_chemical_oxdiff_formula 'S1 N1 O1 C1'
_shelx_space_group_comment
;
The symmetry employed for this shelxl refinement is uniquely defined
by the following loop, which should always be used as a source of
symmetry information in preference to the above space-group names.
They are only intended as comments.
;
_shelx_estimated_absorpt_t_max 0.677
_shelx_estimated_absorpt_t_min 0.570
_olex2_refinement_description
;
1. Fixed Uiso
 At 1.2 times of:
  All C(H) groups, All C(H,H) groups
 At 1.5 times of:
  All C(H,H,H) groups
2.a Secondary CH2 refined with riding coordinates:
 C13(H13A,H13B)
2.b Aromatic/amide H refined with riding coordinates:
 C17(H17), C9(H9), C21(H21), C20(H20), C6(H6), C18(H18), C19(H19), C8(H8),
 C7(H7)
2.c Idealised Me refined as rotating group:
 C12(H12A,H12B,H12C)
;
_olex2_submission_special_instructions 'No special instructions were received'
_oxdiff_exptl_absorpt_empirical_details
;
Empirical correction (ABSPACK) includes:
- Absorption correction using spherical harmonics
- Frame scaling
;
_oxdiff_exptl_absorpt_empirical_full_max 1.760
_oxdiff_exptl_absorpt_empirical_full_min 0.787

loop_
_space_group_symop_operation_xyz
'x, y, z'
'-x, y+1/2, -z+1/2'
'-x, -y, -z'
'x, -y-1/2, z-1/2'

loop_
_atom_site_label
_atom_site_type_symbol
_atom_site_fract_x
_atom_site_fract_y
_atom_site_fract_z
_atom_site_U_iso_or_equiv
_atom_site_adp_type
_atom_site_occupancy
_atom_site_site_symmetry_order
_atom_site_calc_flag
_atom_site_refinement_flags_posn
_atom_site_refinement_flags_adp
_atom_site_refinement_flags_occupancy
_atom_site_disorder_assembly
_atom_site_disorder_group
S3 S 0.31393(5) 0.69761(7) 0.54434(2) 0.0510(2) Uani 1 1 d . . . . .
O4 O 0.46080(15) 0.71851(19) 0.51987(8) 0.0509(4) Uani 1 1 d . . . . .
O14 O 0.23594(18) 0.8495(2) 0.52293(11) 0.0670(5) Uani 1 1 d . . . . .
N11 N 0.20996(17) 0.3648(2) 0.40252(8) 0.0459(4) Uani 1 1 d . . . . .
N2 N 0.24715(18) 0.5328(2) 0.50161(8) 0.0489(4) Uani 1 1 d . . . . .
O15 O 0.3517(2) 0.6592(3) 0.61863(9) 0.0795(6) Uani 1 1 d . . . . .
C16 C 0.17417(18) 0.2712(2) 0.27315(10) 0.0391(4) Uani 1 1 d . . . . .
C10 C 0.35322(18) 0.6213(2) 0.40114(10) 0.0404(4) Uani 1 1 d . . . . .
C1 C 0.26868(18) 0.5039(2) 0.43619(9) 0.0403(4) Uani 1 1 d . . . . .
C5 C 0.44791(19) 0.7273(2) 0.44536(11) 0.0439(4) Uani 1 1 d . . . . .
C17 C 0.2180(2) 0.1800(3) 0.21908(11) 0.0461(4) Uani 1 1 d . . . . .
H17 H 0.299007 0.116574 0.229743 0.055 Uiso 1 1 calc R U . . .
C13 C 0.2660(2) 0.2730(3) 0.34747(10) 0.0461(4) Uani 1 1 d . . . . .
H13A H 0.284042 0.155663 0.363224 0.055 Uiso 1 1 calc R U . . .
H13B H 0.353654 0.324376 0.343768 0.055 Uiso 1 1 calc R U . . .
C9 C 0.3373(2) 0.6453(3) 0.32703(10) 0.0472(4) Uani 1 1 d . . . . .
H9 H 0.272242 0.581184 0.295848 0.057 Uiso 1 1 calc R U . . .
C21 C 0.0504(2) 0.3598(3) 0.25702(11) 0.0489(5) Uani 1 1 d . . . . .
H21 H 0.018597 0.419768 0.292905 0.059 Uiso 1 1 calc R U . . .
C20 C -0.0257(2) 0.3587(3) 0.18743(13) 0.0546(5) Uani 1 1 d . . . . .
H20 H -0.109064 0.417382 0.177031 0.065 Uiso 1 1 calc R U . . .
C6 C 0.5296(2) 0.8427(3) 0.41839(14) 0.0549(5) Uani 1 1 d . . . . .
H6 H 0.594057 0.908352 0.449257 0.066 Uiso 1 1 calc R U . . .
C18 C 0.1424(2) 0.1823(3) 0.14933(11) 0.0555(5) Uani 1 1 d . . . . .
H18 H 0.174061 0.123178 0.113151 0.067 Uiso 1 1 calc R U . . .
C19 C 0.0201(3) 0.2724(3) 0.13355(11) 0.0560(5) Uani 1 1 d . . . . .
H19 H -0.030826 0.274674 0.086763 0.067 Uiso 1 1 calc R U . . .
C8 C 0.4173(3) 0.7632(3) 0.29939(13) 0.0583(5) Uani 1 1 d . . . . .
H8 H 0.405601 0.777969 0.249855 0.070 Uiso 1 1 calc R U . . .
C7 C 0.5145(3) 0.8594(3) 0.34505(15) 0.0615(6) Uani 1 1 d . . . . .
H7 H 0.570030 0.935834 0.326028 0.074 Uiso 1 1 calc R U . . .
C12 C 0.1115(3) 0.2684(3) 0.43558(13) 0.0629(6) Uani 1 1 d . . . . .
H12A H 0.160759 0.200550 0.474512 0.094 Uiso 1 1 calc R U . . .
H12B H 0.057722 0.194919 0.400243 0.094 Uiso 1 1 calc R U . . .
H12C H 0.051574 0.346619 0.453654 0.094 Uiso 1 1 calc R U . . .

loop_
_atom_site_aniso_label
_atom_site_aniso_U_11
_atom_site_aniso_U_22
_atom_site_aniso_U_33
_atom_site_aniso_U_23
_atom_site_aniso_U_13
_atom_site_aniso_U_12
S3 0.0612(4) 0.0546(4) 0.0354(3) -0.01091(19) 0.0053(2) -0.0146(2)
O4 0.0496(8) 0.0557(8) 0.0423(7) -0.0044(6) -0.0033(6) -0.0084(6)
O14 0.0633(9) 0.0595(10) 0.0776(11) -0.0218(8) 0.0125(8) -0.0050(7)
N11 0.0545(9) 0.0463(9) 0.0354(8) -0.0055(7) 0.0049(7) -0.0118(7)
N2 0.0628(9) 0.0502(9) 0.0329(8) -0.0044(7) 0.0071(7) -0.0166(8)
O15 0.1043(14) 0.0972(14) 0.0347(8) -0.0135(8) 0.0080(8) -0.0334(12)
C16 0.0419(9) 0.0368(8) 0.0371(9) -0.0046(7) 0.0039(7) -0.0042(7)
C10 0.0415(8) 0.0399(9) 0.0378(9) 0.0015(7) 0.0032(7) 0.0002(7)
C1 0.0451(8) 0.0425(9) 0.0304(8) 0.0009(7) 0.0003(6) -0.0038(7)
C5 0.0419(9) 0.0411(9) 0.0460(10) -0.0001(8) 0.0017(7) -0.0004(7)
C17 0.0448(9) 0.0492(10) 0.0455(10) -0.0046(8) 0.0116(8) 0.0029(8)
C13 0.0497(10) 0.0434(10) 0.0412(10) -0.0051(7) -0.0006(8) 0.0014(8)
C9 0.0516(10) 0.0505(10) 0.0391(9) 0.0044(8) 0.0080(8) 0.0019(8)
C21 0.0486(10) 0.0486(11) 0.0472(10) -0.0130(8) 0.0039(8) 0.0054(8)
C20 0.0483(10) 0.0513(11) 0.0580(12) -0.0011(9) -0.0047(9) 0.0045(9)
C6 0.0477(10) 0.0453(10) 0.0714(14) -0.0014(10) 0.0111(10) -0.0065(8)
C18 0.0670(13) 0.0626(12) 0.0391(10) -0.0095(9) 0.0158(9) -0.0039(10)
C19 0.0647(12) 0.0602(12) 0.0373(10) 0.0007(9) -0.0037(9) -0.0090(10)
C8 0.0682(13) 0.0586(12) 0.0527(12) 0.0116(10) 0.0232(10) 0.0060(10)
C7 0.0626(12) 0.0527(12) 0.0765(15) 0.0120(11) 0.0312(12) -0.0010(10)
C12 0.0789(15) 0.0585(13) 0.0522(12) -0.0072(10) 0.0153(11) -0.0284(11)

loop_
_atom_type_symbol
_atom_type_description
_atom_type_scat_dispersion_real
_atom_type_scat_dispersion_imag
_atom_type_scat_source
C C 0.0181 0.0091 'International Tables Vol C Tables 4.2.6.8 and 6.1.1.4'
H H 0.0000 0.0000 'International Tables Vol C Tables 4.2.6.8 and 6.1.1.4'
N N 0.0311 0.0180 'International Tables Vol C Tables 4.2.6.8 and 6.1.1.4'
O O 0.0492 0.0322 'International Tables Vol C Tables 4.2.6.8 and 6.1.1.4'
S S 0.3331 0.5567 'International Tables Vol C Tables 4.2.6.8 and 6.1.1.4'

loop_
_geom_angle_atom_site_label_1
_geom_angle_atom_site_label_2
_geom_angle_atom_site_label_3
_geom_angle
_geom_angle_site_symmetry_1
_geom_angle_site_symmetry_3
_geom_angle_publ_flag
O14 S3 O4 107.42(10) . . ?
O14 S3 N2 112.33(10) . . ?
N2 S3 O4 103.99(9) . . ?
O15 S3 O4 103.29(11) . . ?
O15 S3 O14 118.71(13) . . ?
O15 S3 N2 109.64(11) . . ?
C5 O4 S3 112.73(12) . . ?
C1 N11 C13 123.43(16) . . ?
C1 N11 C12 118.55(16) . . ?
C13 N11 C12 115.40(17) . . ?
C1 N2 S3 119.28(14) . . ?
C17 C16 C13 118.27(17) . . ?
C17 C16 C21 118.96(17) . . ?
C21 C16 C13 122.76(17) . . ?
C5 C10 C1 117.90(17) . . ?
C9 C10 C1 124.89(16) . . ?
C9 C10 C5 116.96(17) . . ?
N11 C1 C10 121.36(15) . . ?
N2 C1 N11 116.99(16) . . ?
N2 C1 C10 121.65(17) . . ?
O4 C5 C10 119.66(17) . . ?
C6 C5 O4 117.72(18) . . ?
C6 C5 C10 122.62(19) . . ?
C16 C17 H17 119.6 . . ?
C18 C17 C16 120.72(19) . . ?
C18 C17 H17 119.6 . . ?
N11 C13 C16 115.13(16) . . ?
N11 C13 H13A 108.5 . . ?
N11 C13 H13B 108.5 . . ?
C16 C13 H13A 108.5 . . ?
C16 C13 H13B 108.5 . . ?
H13A C13 H13B 107.5 . . ?
C10 C9 H9 119.6 . . ?
C8 C9 C10 120.7(2) . . ?
C8 C9 H9 119.6 . . ?
C16 C21 H21 120.1 . . ?
C20 C21 C16 119.89(18) . . ?
C20 C21 H21 120.1 . . ?
C21 C20 H20 119.5 . . ?
C19 C20 C21 120.96(19) . . ?
C19 C20 H20 119.5 . . ?
C5 C6 H6 120.6 . . ?
C7 C6 C5 118.9(2) . . ?
C7 C6 H6 120.6 . . ?
C17 C18 H18 120.0 . . ?
C19 C18 C17 119.9(2) . . ?
C19 C18 H18 120.0 . . ?
C20 C19 C18 119.51(19) . . ?
C20 C19 H19 120.2 . . ?
C18 C19 H19 120.2 . . ?
C9 C8 H8 119.8 . . ?
C9 C8 C7 120.3(2) . . ?
C7 C8 H8 119.8 . . ?
C6 C7 C8 120.3(2) . . ?
C6 C7 H7 119.8 . . ?
C8 C7 H7 119.8 . . ?
N11 C12 H12A 109.5 . . ?
N11 C12 H12B 109.5 . . ?
N11 C12 H12C 109.5 . . ?
H12A C12 H12B 109.5 . . ?
H12A C12 H12C 109.5 . . ?
H12B C12 H12C 109.5 . . ?

loop_
_geom_bond_atom_site_label_1
_geom_bond_atom_site_label_2
_geom_bond_distance
_geom_bond_site_symmetry_2
_geom_bond_publ_flag
S3 O4 1.6169(16) . ?
S3 O14 1.4302(19) . ?
S3 N2 1.5939(16) . ?
S3 O15 1.4156(18) . ?
O4 C5 1.394(2) . ?
N11 C1 1.334(2) . ?
N11 C13 1.462(3) . ?
N11 C12 1.465(3) . ?
N2 C1 1.317(2) . ?
C16 C17 1.385(3) . ?
C16 C13 1.518(2) . ?
C16 C21 1.387(3) . ?
C10 C1 1.483(2) . ?
C10 C5 1.399(3) . ?
C10 C9 1.395(3) . ?
C5 C6 1.374(3) . ?
C17 H17 0.9300 . ?
C17 C18 1.385(3) . ?
C13 H13A 0.9700 . ?
C13 H13B 0.9700 . ?
C9 H9 0.9300 . ?
C9 C8 1.383(3) . ?
C21 H21 0.9300 . ?
C21 C20 1.384(3) . ?
C20 H20 0.9300 . ?
C20 C19 1.372(3) . ?
C6 H6 0.9300 . ?
C6 C7 1.374(3) . ?
C18 H18 0.9300 . ?
C18 C19 1.381(3) . ?
C19 H19 0.9300 . ?
C8 H8 0.9300 . ?
C8 C7 1.383(4) . ?
C7 H7 0.9300 . ?
C12 H12A 0.9600 . ?
C12 H12B 0.9600 . ?
C12 H12C 0.9600 . ?

loop_
_geom_torsion_atom_site_label_1
_geom_torsion_atom_site_label_2
_geom_torsion_atom_site_label_3
_geom_torsion_atom_site_label_4
_geom_torsion
_geom_torsion_site_symmetry_1
_geom_torsion_site_symmetry_2
_geom_torsion_site_symmetry_3
_geom_torsion_site_symmetry_4
_geom_torsion_publ_flag
S3 O4 C5 C10 -40.2(2) . . . . ?
S3 O4 C5 C6 139.37(17) . . . . ?
S3 N2 C1 N11 -179.65(14) . . . . ?
S3 N2 C1 C10 -0.2(3) . . . . ?
O4 S3 N2 C1 -35.33(18) . . . . ?
O4 C5 C6 C7 -177.10(19) . . . . ?
O14 S3 O4 C5 -64.34(15) . . . . ?
O14 S3 N2 C1 80.51(19) . . . . ?
N2 S3 O4 C5 54.91(15) . . . . ?
O15 S3 O4 C5 169.41(15) . . . . ?
O15 S3 N2 C1 -145.23(18) . . . . ?
C16 C17 C18 C19 -1.8(3) . . . . ?
C16 C21 C20 C19 -0.7(3) . . . . ?
C10 C5 C6 C7 2.4(3) . . . . ?
C10 C9 C8 C7 0.0(3) . . . . ?
C1 N11 C13 C16 -116.9(2) . . . . ?
C1 C10 C5 O4 0.6(3) . . . . ?
C1 C10 C5 C6 -178.88(18) . . . . ?
C1 C10 C9 C8 177.2(2) . . . . ?
C5 C10 C1 N11 -158.59(18) . . . . ?
C5 C10 C1 N2 22.0(3) . . . . ?
C5 C10 C9 C8 3.1(3) . . . . ?
C5 C6 C7 C8 0.9(3) . . . . ?
C17 C16 C13 N11 -177.16(17) . . . . ?
C17 C16 C21 C20 -1.3(3) . . . . ?
C17 C18 C19 C20 -0.2(4) . . . . ?
C13 N11 C1 N2 -152.41(19) . . . . ?
C13 N11 C1 C10 28.1(3) . . . . ?
C13 C16 C17 C18 -176.13(19) . . . . ?
C13 C16 C21 C20 177.27(19) . . . . ?
C9 C10 C1 N11 27.4(3) . . . . ?
C9 C10 C1 N2 -152.1(2) . . . . ?
C9 C10 C5 O4 175.15(17) . . . . ?
C9 C10 C5 C6 -4.4(3) . . . . ?
C9 C8 C7 C6 -2.1(4) . . . . ?
C21 C16 C17 C18 2.5(3) . . . . ?
C21 C16 C13 N11 4.3(3) . . . . ?
C21 C20 C19 C18 1.4(4) . . . . ?
C12 N11 C1 N2 8.4(3) . . . . ?
C12 N11 C1 C10 -171.08(19) . . . . ?
C12 N11 C13 C16 81.8(2) . . . . ?
